data_7125055
loop_
_publ_author_name
'Norouzi-Arasi, Hassan'
'Pal, Amlan K.'
'Nag, Samik'
'Chartrand, Daniel'
'Hanan, Garry S.'

_publ_section_title
;
 Synthesis and photophysical properties of C<sub>3</sub>-symmetric
 tris(pyridyl)truxene scaffolds of Ru(ii) and Re(i).
;
_journal_issue 82
_journal_name_full 'Chemical communications (Cambridge, England)'
_journal_page_first 12159
_journal_page_last 12162
_journal_paper_doi 10.1039/c6cc06496e
_journal_volume 52
_journal_year 2016
_chemical_formula_moiety 'C45 H33 N3, C7 H8'
_chemical_formula_sum 'C52 H41 N3'
_chemical_formula_weight 707.88
_space_group_IT_number 15
_space_group_name_Hall '-C 2yc'
_space_group_name_H-M_alt 'C 1 2/c 1'
_symmetry_cell_setting monoclinic
_symmetry_space_group_name_Hall '-C 2yc'
_symmetry_space_group_name_H-M 'C 1 2/c 1'
_atom_sites_solution_hydrogens geom
_atom_sites_solution_primary direct
_atom_sites_solution_secondary difmap
_audit_creation_method SHELXL-97
_audit_update_record
;
2012-12-18 deposited with the CCDC.
2016-09-15 downloaded from the CCDC.
;
_cell_angle_alpha 90.00
_cell_angle_beta 103.574(2)
_cell_angle_gamma 90.00
_cell_formula_units_Z 8
_cell_length_a 27.2441(17)
_cell_length_b 12.2005(8)
_cell_length_c 23.5008(16)
_cell_measurement_temperature 150(2)
_cell_measurement_theta_max 67.19
_cell_measurement_theta_min 3.34
_cell_volume 7593.3(9)
_computing_cell_refinement 'Bruker SAINT'
_computing_data_collection 'Bruker APEX2'
_computing_data_reduction 'Bruker SAINT'
_computing_molecular_graphics 'Bruker SHELXTL'
_computing_publication_material 'Bruker SHELXTL'
_computing_structure_refinement 'SHELXL-97 (Sheldrick, 2008)'
_computing_structure_solution 'SHELXS-97 (Sheldrick, 2008)'
_diffrn_ambient_temperature 150(2)
_diffrn_measured_fraction_theta_full 0.992
_diffrn_measured_fraction_theta_max 0.993
_diffrn_measurement_device_type 'Bruker APEX-II CCD'
_diffrn_measurement_method '\f and \w scans'
_diffrn_radiation_monochromator graphite
_diffrn_radiation_source 'fine-focus sealed tube'
_diffrn_radiation_type CuK\a
_diffrn_radiation_wavelength 1.54178
_diffrn_reflns_av_R_equivalents 0.0821
_diffrn_reflns_av_sigmaI/netI 0.0623
_diffrn_reflns_limit_h_max 33
_diffrn_reflns_limit_h_min -33
_diffrn_reflns_limit_k_max 15
_diffrn_reflns_limit_k_min -14
_diffrn_reflns_limit_l_max 28
_diffrn_reflns_limit_l_min -28
_diffrn_reflns_number 44174
_diffrn_reflns_theta_full 71.68
_diffrn_reflns_theta_max 71.68
_diffrn_reflns_theta_min 3.34
_exptl_absorpt_coefficient_mu 0.550
_exptl_absorpt_correction_T_max 0.9522
_exptl_absorpt_correction_T_min 0.9220
_exptl_absorpt_correction_type multi-scan
_exptl_absorpt_process_details 'Bruker-AXS (scale, Bruker)'
_exptl_crystal_colour colourless
_exptl_crystal_density_diffrn 1.238
_exptl_crystal_density_meas 1.238
_exptl_crystal_density_method 'not measured'
_exptl_crystal_description block
_exptl_crystal_F_000 2992
_exptl_crystal_size_max 0.15
_exptl_crystal_size_mid 0.09
_exptl_crystal_size_min 0.09
_refine_diff_density_max 0.541
_refine_diff_density_min -0.303
_refine_diff_density_rms 0.056
_refine_ls_extinction_coef 0.00089(9)
_refine_ls_extinction_expression Fc^*^=kFc[1+0.001xFc^2^\l^3^/sin(2\q)]^-1/4^
_refine_ls_extinction_method SHELXL
_refine_ls_goodness_of_fit_ref 0.968
_refine_ls_hydrogen_treatment constr
_refine_ls_matrix_type full
_refine_ls_number_parameters 498
_refine_ls_number_reflns 7376
_refine_ls_number_restraints 0
_refine_ls_restrained_S_all 0.968
_refine_ls_R_factor_all 0.1272
_refine_ls_R_factor_gt 0.0835
_refine_ls_shift/su_max 0.000
_refine_ls_shift/su_mean 0.000
_refine_ls_structure_factor_coef Fsqd
_refine_ls_weighting_details 'calc w=1/[\s^2^(Fo^2^)+(0.1420P)^2^+0.0000P] where P=(Fo^2^+2Fc^2^)/3'
_refine_ls_weighting_scheme calc
_refine_ls_wR_factor_gt 0.2104
_refine_ls_wR_factor_ref 0.2356
_reflns_number_gt 4084
_reflns_number_total 7376
_reflns_threshold_expression >2sigma(I)
_cod_data_source_file c6cc06496e2.cif
_cod_data_source_block gar178
_cod_depositor_comments
;
The following automatic conversions were performed:

data item '_symmetry_cell_setting' value 'Monoclinic' was changed to
'monoclinic' in accordance with the
/home/saulius/struct/COD-crude-data/automatic-downloads/DataCite-retrospective/RSC/depositions/lib/dictionaries/cif_core.dic
dictionary named 'cif_core.dic' version 2.4.2 last updated on
2011-04-26.

Automatic conversion script
Id: cif_fix_values 6909 2019-04-08 15:41:33Z antanas 
;
_cod_original_sg_symbol_Hall -C2yc
_cod_original_sg_symbol_H-M C2/c
_cod_database_code 7125055

loop_
_symmetry_equiv_pos_as_xyz
'x, y, z'
'-x, y, -z+1/2'
'x+1/2, y+1/2, z'
'-x+1/2, y+1/2, -z+1/2'
'-x, -y, -z'
'x, -y, z-1/2'
'-x+1/2, -y+1/2, -z'
'x+1/2, -y+1/2, z-1/2'

loop_
_atom_site_label
_atom_site_type_symbol
_atom_site_fract_x
_atom_site_fract_y
_atom_site_fract_z
_atom_site_U_iso_or_equiv
_atom_site_adp_type
_atom_site_occupancy
_atom_site_symmetry_multiplicity
_atom_site_calc_flag
_atom_site_refinement_flags
N1 N 0.00370(12) 0.0999(3) 0.36986(14) 0.0822(10) Uani 1 1 d .
N2 N 0.12193(10) 0.2683(2) 0.22196(12) 0.0610(7) Uani 1 1 d .
N3 N 0.03720(12) 0.7248(2) 0.45014(16) 0.0814(9) Uani 1 1 d .
C1 C 0.22371(11) 0.1580(2) 0.41067(12) 0.0441(7) Uani 1 1 d .
C2 C 0.23363(11) 0.2690(2) 0.40044(12) 0.0440(7) Uani 1 1 d .
C3 C 0.20841(11) 0.3511(2) 0.42270(12) 0.0450(7) Uani 1 1 d .
C4 C 0.17241(11) 0.3248(2) 0.45533(12) 0.0451(7) Uani 1 1 d .
C5 C 0.16328(10) 0.2154(2) 0.46606(12) 0.0431(7) Uani 1 1 d .
C6 C 0.18814(11) 0.1318(2) 0.44265(12) 0.0438(7) Uani 1 1 d .
C7 C 0.16908(11) 0.0207(2) 0.45627(12) 0.0456(7) Uani 1 1 d .
H7 H 0.1976 -0.0294 0.4742 0.055 Uiso 1 1 calc R
C8 C 0.13755(11) 0.0496(2) 0.49935(12) 0.0459(7) Uani 1 1 d .
C9 C 0.11335(12) -0.0197(3) 0.53076(13) 0.0545(8) Uani 1 1 d .
H9 H 0.1172 -0.0969 0.5287 0.065 Uiso 1 1 calc R
C10 C 0.08360(12) 0.0247(3) 0.56515(14) 0.0590(8) Uani 1 1 d .
H10 H 0.0669 -0.0221 0.5868 0.071 Uiso 1 1 calc R
C11 C 0.07812(12) 0.1370(3) 0.56818(14) 0.0560(8) Uani 1 1 d .
H11 H 0.0577 0.1663 0.5922 0.067 Uiso 1 1 calc R
C12 C 0.10180(11) 0.2080(3) 0.53695(13) 0.0516(8) Uani 1 1 d .
H12 H 0.0975 0.2850 0.5392 0.062 Uiso 1 1 calc R
C13 C 0.13182(11) 0.1643(2) 0.50237(12) 0.0451(7) Uani 1 1 d .
C14 C 0.27471(11) 0.2759(2) 0.36610(12) 0.0466(7) Uani 1 1 d .
H14 H 0.3036 0.3211 0.3882 0.056 Uiso 1 1 calc R
C15 C 0.29073(11) 0.1580(2) 0.36519(12) 0.0458(7) Uani 1 1 d .
C16 C 0.33083(12) 0.1153(2) 0.34463(13) 0.0530(8) Uani 1 1 d .
H16 H 0.3525 0.1626 0.3296 0.064 Uiso 1 1 calc R
C17 C 0.33875(12) 0.0031(3) 0.34632(13) 0.0556(8) Uani 1 1 d .
H17 H 0.3661 -0.0268 0.3328 0.067 Uiso 1 1 calc R
C18 C 0.30665(13) -0.0659(3) 0.36786(14) 0.0574(8) Uani 1 1 d .
H18 H 0.3123 -0.1428 0.3684 0.069 Uiso 1 1 calc R
C19 C 0.26658(12) -0.0250(2) 0.38853(13) 0.0516(8) Uani 1 1 d .
H19 H 0.2448 -0.0730 0.4029 0.062 Uiso 1 1 calc R
C20 C 0.25895(11) 0.0890(2) 0.38779(12) 0.0455(7) Uani 1 1 d .
C21 C 0.14961(11) 0.4282(2) 0.47435(13) 0.0481(7) Uani 1 1 d .
H21 H 0.1547 0.4293 0.5179 0.058 Uiso 1 1 calc R
C22 C 0.18145(11) 0.5166(2) 0.45502(13) 0.0492(7) Uani 1 1 d .
C23 C 0.18086(13) 0.6290(2) 0.46438(14) 0.0568(8) Uani 1 1 d .
H23 H 0.1593 0.6597 0.4866 0.068 Uiso 1 1 calc R
C24 C 0.21237(14) 0.6957(3) 0.44068(16) 0.0666(10) Uani 1 1 d .
H24 H 0.2115 0.7729 0.4458 0.080 Uiso 1 1 calc R
C25 C 0.24497(14) 0.6510(3) 0.40971(16) 0.0659(9) Uani 1 1 d .
H25 H 0.2665 0.6977 0.3942 0.079 Uiso 1 1 calc R
C26 C 0.24636(12) 0.5390(2) 0.40119(14) 0.0546(8) Uani 1 1 d .
H26 H 0.2690 0.5084 0.3803 0.066 Uiso 1 1 calc R
C27 C 0.21439(11) 0.4719(2) 0.42338(13) 0.0477(7) Uani 1 1 d .
C28 C 0.13382(12) -0.0316(2) 0.40050(14) 0.0569(8) Uani 1 1 d .
H28A H 0.1537 -0.0457 0.3709 0.068 Uiso 1 1 calc R
H28B H 0.1210 -0.1028 0.4111 0.068 Uiso 1 1 calc R
C29 C 0.08935(12) 0.0424(3) 0.37403(13) 0.0544(8) Uani 1 1 d .
C30 C 0.04308(14) 0.0319(3) 0.38782(15) 0.0711(10) Uani 1 1 d .
H30 H 0.0387 -0.0281 0.4119 0.085 Uiso 1 1 calc R
C31 C 0.01078(14) 0.1827(3) 0.33614(15) 0.0742(11) Uani 1 1 d .
H31 H -0.0162 0.2332 0.3236 0.089 Uiso 1 1 calc R
C32 C 0.05440(13) 0.2001(3) 0.31828(15) 0.0677(10) Uani 1 1 d .
H32 H 0.0574 0.2598 0.2934 0.081 Uiso 1 1 calc R
C33 C 0.09408(13) 0.1284(3) 0.33746(14) 0.0611(9) Uani 1 1 d .
H33 H 0.1247 0.1382 0.3254 0.073 Uiso 1 1 calc R
C34 C 0.25662(12) 0.3206(2) 0.30250(14) 0.0555(8) Uani 1 1 d .
H34A H 0.2479 0.3991 0.3045 0.067 Uiso 1 1 calc R
H34B H 0.2850 0.3158 0.2830 0.067 Uiso 1 1 calc R
C35 C 0.21198(12) 0.2621(2) 0.26536(13) 0.0501(7) Uani 1 1 d .
C36 C 0.16460(13) 0.3093(3) 0.25629(14) 0.0567(8) Uani 1 1 d .
H36 H 0.1620 0.3763 0.2759 0.068 Uiso 1 1 calc R
C37 C 0.12633(13) 0.1720(3) 0.19609(15) 0.0618(9) Uani 1 1 d .
H37 H 0.0969 0.1401 0.1719 0.074 Uiso 1 1 calc R
C38 C 0.17148(14) 0.1171(3) 0.20287(16) 0.0665(9) Uani 1 1 d .
H38 H 0.1728 0.0483 0.1844 0.080 Uiso 1 1 calc R
C39 C 0.21478(13) 0.1631(3) 0.23681(14) 0.0602(9) Uani 1 1 d .
H39 H 0.2464 0.1274 0.2407 0.072 Uiso 1 1 calc R
C40 C 0.09295(12) 0.4413(2) 0.44467(14) 0.0548(8) Uani 1 1 d .
H40A H 0.0889 0.4484 0.4019 0.066 Uiso 1 1 calc R
H40B H 0.0746 0.3746 0.4519 0.066 Uiso 1 1 calc R
C41 C 0.06980(12) 0.5404(2) 0.46713(14) 0.0556(8) Uani 1 1 d .
C42 C 0.05528(14) 0.6319(3) 0.43227(17) 0.0711(10) Uani 1 1 d .
H42 H 0.0584 0.6286 0.3929 0.085 Uiso 1 1 calc R
C43 C 0.03246(14) 0.7274(3) 0.50523(18) 0.0737(11) Uani 1 1 d .
H43 H 0.0198 0.7924 0.5189 0.088 Uiso 1 1 calc R
C44 C 0.04488(14) 0.6410(3) 0.54348(17) 0.0730(10) Uani 1 1 d .
H44 H 0.0409 0.6461 0.5825 0.088 Uiso 1 1 calc R
C45 C 0.06333(13) 0.5463(3) 0.52353(16) 0.0673(10) Uani 1 1 d .
H45 H 0.0716 0.4850 0.5489 0.081 Uiso 1 1 calc R
C46 C 0.0759(2) 0.7724(4) 0.23793(19) 0.0967(14) Uani 1 1 d .
C47 C 0.1143(3) 0.7224(5) 0.2856(2) 0.141(2) Uani 1 1 d .
H47 H 0.1387 0.7656 0.3116 0.169 Uiso 1 1 calc R
C48 C 0.1130(3) 0.6104(5) 0.2908(2) 0.1148(19) Uani 1 1 d .
H48 H 0.1369 0.5766 0.3218 0.138 Uiso 1 1 calc R
C49 C 0.0791(2) 0.5444(5) 0.2535(3) 0.1190(19) Uani 1 1 d .
H49 H 0.0791 0.4674 0.2594 0.143 Uiso 1 1 calc R
C50 C 0.0452(2) 0.5920(5) 0.2078(3) 0.1186(19) Uani 1 1 d .
H50 H 0.0223 0.5478 0.1806 0.142 Uiso 1 1 calc R
C51 C 0.04461(19) 0.7027(4) 0.2015(2) 0.0939(14) Uani 1 1 d .
H51 H 0.0207 0.7334 0.1695 0.113 Uiso 1 1 calc R
C52 C 0.0750(3) 0.8867(4) 0.2319(3) 0.200(4) Uani 1 1 d .
H52A H 0.0618 0.9061 0.1907 0.300 Uiso 1 1 calc R
H52B H 0.1093 0.9157 0.2454 0.300 Uiso 1 1 calc R
H52C H 0.0532 0.9183 0.2555 0.300 Uiso 1 1 calc R

loop_
_atom_site_aniso_label
_atom_site_aniso_U_11
_atom_site_aniso_U_22
_atom_site_aniso_U_33
_atom_site_aniso_U_23
_atom_site_aniso_U_13
_atom_site_aniso_U_12
N1 0.056(2) 0.113(3) 0.076(2) 0.0313(19) 0.0131(16) -0.0019(18)
N2 0.0574(18) 0.0630(17) 0.0618(17) 0.0016(14) 0.0122(14) -0.0016(14)
N3 0.083(2) 0.0654(19) 0.096(3) -0.0004(18) 0.020(2) 0.0233(17)
C1 0.0443(17) 0.0437(15) 0.0427(15) 0.0001(12) 0.0070(13) -0.0013(13)
C2 0.0420(16) 0.0431(15) 0.0454(15) 0.0024(12) 0.0070(13) -0.0029(13)
C3 0.0466(18) 0.0419(15) 0.0447(15) 0.0008(12) 0.0067(13) -0.0033(13)
C4 0.0466(17) 0.0426(15) 0.0437(15) -0.0031(12) 0.0057(13) 0.0005(13)
C5 0.0410(16) 0.0437(15) 0.0433(15) 0.0006(12) 0.0071(13) -0.0021(12)
C6 0.0451(17) 0.0419(15) 0.0423(15) 0.0018(12) 0.0062(13) -0.0006(13)
C7 0.0461(17) 0.0410(15) 0.0499(16) 0.0036(12) 0.0116(14) 0.0002(13)
C8 0.0430(17) 0.0482(16) 0.0459(16) 0.0057(13) 0.0091(13) -0.0020(13)
C9 0.054(2) 0.0518(17) 0.0582(19) 0.0099(15) 0.0141(16) 0.0017(15)
C10 0.057(2) 0.066(2) 0.0577(19) 0.0118(16) 0.0215(17) 0.0016(17)
C11 0.054(2) 0.066(2) 0.0507(18) 0.0061(15) 0.0174(16) 0.0066(16)
C12 0.0526(19) 0.0516(17) 0.0506(17) 0.0034(14) 0.0125(15) 0.0023(14)
C13 0.0430(17) 0.0488(16) 0.0414(15) 0.0004(13) 0.0055(13) -0.0003(13)
C14 0.0444(17) 0.0457(16) 0.0494(16) 0.0013(13) 0.0105(14) -0.0044(13)
C15 0.0457(18) 0.0483(16) 0.0427(15) -0.0004(12) 0.0092(13) -0.0048(13)
C16 0.053(2) 0.0559(18) 0.0510(17) 0.0018(14) 0.0133(15) -0.0030(15)
C17 0.055(2) 0.0574(19) 0.0577(19) -0.0031(15) 0.0207(16) 0.0030(16)
C18 0.063(2) 0.0484(17) 0.063(2) -0.0035(15) 0.0190(17) 0.0037(15)
C19 0.056(2) 0.0449(16) 0.0566(18) 0.0015(13) 0.0196(16) -0.0001(14)
C20 0.0448(18) 0.0465(16) 0.0443(15) -0.0004(12) 0.0084(13) -0.0004(13)
C21 0.0506(19) 0.0426(15) 0.0499(16) -0.0018(13) 0.0093(14) 0.0024(13)
C22 0.0536(19) 0.0415(15) 0.0496(17) 0.0015(13) 0.0064(15) 0.0004(14)
C23 0.063(2) 0.0440(16) 0.062(2) -0.0011(14) 0.0135(17) 0.0004(15)
C24 0.082(3) 0.0420(17) 0.077(2) -0.0004(16) 0.020(2) -0.0033(17)
C25 0.079(3) 0.0485(18) 0.073(2) 0.0013(16) 0.024(2) -0.0115(17)
C26 0.058(2) 0.0466(17) 0.0604(19) 0.0009(14) 0.0170(16) -0.0041(15)
C27 0.0499(18) 0.0418(15) 0.0484(16) 0.0020(13) 0.0055(14) -0.0023(13)
C28 0.064(2) 0.0491(17) 0.0590(19) -0.0047(14) 0.0175(17) -0.0091(15)
C29 0.051(2) 0.0614(19) 0.0491(17) -0.0044(15) 0.0095(15) -0.0107(16)
C30 0.056(2) 0.091(3) 0.064(2) 0.0166(19) 0.0089(18) -0.010(2)
C31 0.059(2) 0.099(3) 0.064(2) 0.018(2) 0.0137(19) 0.002(2)
C32 0.055(2) 0.086(3) 0.058(2) 0.0131(18) 0.0071(18) -0.0008(19)
C33 0.053(2) 0.079(2) 0.0526(19) 0.0041(17) 0.0132(16) -0.0076(17)
C34 0.056(2) 0.0531(18) 0.0571(19) 0.0024(15) 0.0129(16) -0.0047(15)
C35 0.0476(19) 0.0554(18) 0.0481(16) 0.0070(14) 0.0127(14) -0.0021(15)
C36 0.056(2) 0.0552(18) 0.059(2) 0.0036(15) 0.0126(17) -0.0021(16)
C37 0.056(2) 0.068(2) 0.061(2) -0.0070(17) 0.0124(17) -0.0044(17)
C38 0.062(2) 0.069(2) 0.067(2) -0.0163(17) 0.0127(19) -0.0017(18)
C39 0.056(2) 0.067(2) 0.0560(19) -0.0046(16) 0.0094(16) 0.0062(17)
C40 0.053(2) 0.0513(17) 0.0589(19) -0.0001(15) 0.0101(16) 0.0024(15)
C41 0.052(2) 0.0531(18) 0.061(2) -0.0036(15) 0.0106(16) 0.0024(15)
C42 0.076(3) 0.065(2) 0.068(2) -0.0009(18) 0.010(2) 0.0155(19)
C43 0.063(2) 0.066(2) 0.092(3) -0.015(2) 0.018(2) 0.0116(19)
C44 0.065(2) 0.078(2) 0.077(3) -0.010(2) 0.020(2) 0.007(2)
C45 0.070(2) 0.060(2) 0.073(2) 0.0011(17) 0.0176(19) 0.0082(18)
C46 0.139(4) 0.089(3) 0.069(3) -0.005(2) 0.040(3) 0.016(3)
C47 0.218(7) 0.145(5) 0.061(3) -0.004(3) 0.036(4) 0.063(5)
C48 0.160(6) 0.115(4) 0.077(3) 0.007(3) 0.043(4) 0.048(4)
C49 0.127(5) 0.135(5) 0.114(4) 0.039(4) 0.066(4) 0.051(4)
C50 0.098(4) 0.136(5) 0.138(5) 0.044(4) 0.061(4) 0.038(3)
C51 0.106(4) 0.082(3) 0.102(3) 0.004(3) 0.041(3) 0.013(3)
C52 0.398(13) 0.102(4) 0.127(5) -0.018(4) 0.115(7) -0.010(6)

loop_
_atom_type_symbol
_atom_type_description
_atom_type_scat_dispersion_real
_atom_type_scat_dispersion_imag
_atom_type_scat_source
C C 0.0181 0.0091 'International Tables Vol C Tables 4.2.6.8 and 6.1.1.4'
H H 0.0000 0.0000 'International Tables Vol C Tables 4.2.6.8 and 6.1.1.4'
N N 0.0311 0.0180 'International Tables Vol C Tables 4.2.6.8 and 6.1.1.4'

loop_
_geom_angle_atom_site_label_1
_geom_angle_atom_site_label_2
_geom_angle_atom_site_label_3
_geom_angle
C31 N1 C30 116.2(3)
C37 N2 C36 116.2(3)
C43 N3 C42 116.8(3)
C6 C1 C2 119.7(3)
C6 C1 C20 131.4(3)
C2 C1 C20 108.6(3)
C3 C2 C1 119.8(3)
C3 C2 C14 130.5(2)
C1 C2 C14 109.6(2)
C2 C3 C4 120.6(3)
C2 C3 C27 131.3(3)
C4 C3 C27 107.9(2)
C5 C4 C3 119.4(3)
C5 C4 C21 129.8(3)
C3 C4 C21 110.7(2)
C4 C5 C6 120.1(3)
C4 C5 C13 131.3(3)
C6 C5 C13 108.5(2)
C1 C6 C5 120.2(2)
C1 C6 C7 129.5(3)
C5 C6 C7 110.3(2)
C6 C7 C8 102.1(2)
C6 C7 C28 111.2(2)
C8 C7 C28 108.8(2)
C6 C7 H7 111.5
C8 C7 H7 111.5
C28 C7 H7 111.5
C9 C8 C13 120.4(3)
C9 C8 C7 128.9(3)
C13 C8 C7 110.6(2)
C10 C9 C8 119.3(3)
C10 C9 H9 120.4
C8 C9 H9 120.4
C11 C10 C9 120.3(3)
C11 C10 H10 119.9
C9 C10 H10 119.9
C10 C11 C12 121.4(3)
C10 C11 H11 119.3
C12 C11 H11 119.3
C13 C12 C11 118.8(3)
C13 C12 H12 120.6
C11 C12 H12 120.6
C12 C13 C8 119.8(3)
C12 C13 C5 132.6(3)
C8 C13 C5 107.6(2)
C15 C14 C2 101.9(2)
C15 C14 C34 110.4(2)
C2 C14 C34 114.8(2)
C15 C14 H14 109.8
C2 C14 H14 109.8
C34 C14 H14 109.8
C16 C15 C20 120.7(3)
C16 C15 C14 128.0(3)
C20 C15 C14 111.3(3)
C17 C16 C15 119.3(3)
C17 C16 H16 120.4
C15 C16 H16 120.4
C16 C17 C18 120.1(3)
C16 C17 H17 120.0
C18 C17 H17 120.0
C19 C18 C17 121.5(3)
C19 C18 H18 119.2
C17 C18 H18 119.2
C18 C19 C20 118.5(3)
C18 C19 H19 120.7
C20 C19 H19 120.7
C15 C20 C19 119.8(3)
C15 C20 C1 108.1(2)
C19 C20 C1 132.0(3)
C22 C21 C4 101.5(2)
C22 C21 C40 111.8(2)
C4 C21 C40 112.8(2)
C22 C21 H21 110.1
C4 C21 H21 110.1
C40 C21 H21 110.1
C23 C22 C27 120.0(3)
C23 C22 C21 128.7(3)
C27 C22 C21 111.4(2)
C22 C23 C24 118.9(3)
C22 C23 H23 120.6
C24 C23 H23 120.6
C25 C24 C23 120.8(3)
C25 C24 H24 119.6
C23 C24 H24 119.6
C26 C25 C24 120.5(3)
C26 C25 H25 119.8
C24 C25 H25 119.8
C27 C26 C25 119.3(3)
C27 C26 H26 120.4
C25 C26 H26 120.4
C26 C27 C22 120.5(3)
C26 C27 C3 131.4(3)
C22 C27 C3 108.0(3)
C29 C28 C7 111.9(2)
C29 C28 H28A 109.2
C7 C28 H28A 109.2
C29 C28 H28B 109.2
C7 C28 H28B 109.2
H28A C28 H28B 107.9
C30 C29 C33 116.1(3)
C30 C29 C28 122.2(3)
C33 C29 C28 121.5(3)
N1 C30 C29 125.1(3)
N1 C30 H30 117.4
C29 C30 H30 117.4
N1 C31 C32 124.1(4)
N1 C31 H31 117.9
C32 C31 H31 117.9
C31 C32 C33 118.2(3)
C31 C32 H32 120.9
C33 C32 H32 120.9
C29 C33 C32 120.3(3)
C29 C33 H33 119.9
C32 C33 H33 119.9
C35 C34 C14 115.0(2)
C35 C34 H34A 108.5
C14 C34 H34A 108.5
C35 C34 H34B 108.5
C14 C34 H34B 108.5
H34A C34 H34B 107.5
C36 C35 C39 116.2(3)
C36 C35 C34 119.4(3)
C39 C35 C34 124.3(3)
N2 C36 C35 125.5(3)
N2 C36 H36 117.2
C35 C36 H36 117.2
N2 C37 C38 123.1(3)
N2 C37 H37 118.4
C38 C37 H37 118.4
C37 C38 C39 119.3(3)
C37 C38 H38 120.4
C39 C38 H38 120.4
C38 C39 C35 119.7(3)
C38 C39 H39 120.2
C35 C39 H39 120.2
C41 C40 C21 112.2(2)
C41 C40 H40A 109.2
C21 C40 H40A 109.2
C41 C40 H40B 109.2
C21 C40 H40B 109.2
H40A C40 H40B 107.9
C45 C41 C42 116.3(3)
C45 C41 C40 122.3(3)
C42 C41 C40 121.4(3)
N3 C42 C41 124.7(4)
N3 C42 H42 117.6
C41 C42 H42 117.6
N3 C43 C44 123.6(3)
N3 C43 H43 118.2
C44 C43 H43 118.2
C43 C44 C45 118.1(4)
C43 C44 H44 120.9
C45 C44 H44 120.9
C41 C45 C44 120.5(3)
C41 C45 H45 119.8
C44 C45 H45 119.8
C51 C46 C52 124.5(5)
C51 C46 C47 116.7(5)
C52 C46 C47 118.8(6)
C48 C47 C46 116.8(6)
C48 C47 H47 121.6
C46 C47 H47 121.6
C47 C48 C49 123.6(6)
C47 C48 H48 118.2
C49 C48 H48 118.2
C50 C49 C48 118.7(6)
C50 C49 H49 120.7
C48 C49 H49 120.7
C51 C50 C49 119.7(6)
C51 C50 H50 120.1
C49 C50 H50 120.1
C46 C51 C50 124.4(5)
C46 C51 H51 117.8
C50 C51 H51 117.8
C46 C52 H52A 109.5
C46 C52 H52B 109.5
H52A C52 H52B 109.5
C46 C52 H52C 109.5
H52A C52 H52C 109.5
H52B C52 H52C 109.5

loop_
_geom_bond_atom_site_label_1
_geom_bond_atom_site_label_2
_geom_bond_distance
N1 C31 1.326(4)
N1 C30 1.344(4)
N2 C37 1.341(4)
N2 C36 1.346(4)
N3 C43 1.331(5)
N3 C42 1.342(4)
C1 C6 1.396(4)
C1 C2 1.413(4)
C1 C20 1.470(4)
C2 C3 1.385(4)
C2 C14 1.528(4)
C3 C4 1.416(4)
C3 C27 1.483(4)
C4 C5 1.391(4)
C4 C21 1.519(4)
C5 C6 1.406(4)
C5 C13 1.481(4)
C6 C7 1.512(4)
C7 C8 1.515(4)
C7 C28 1.567(4)
C7 H7 1.0000
C8 C9 1.387(4)
C8 C13 1.412(4)
C9 C10 1.383(4)
C9 H9 0.9500
C10 C11 1.382(4)
C10 H10 0.9500
C11 C12 1.388(4)
C11 H11 0.9500
C12 C13 1.388(4)
C12 H12 0.9500
C14 C15 1.505(4)
C14 C34 1.558(4)
C14 H14 1.0000
C15 C16 1.395(4)
C15 C20 1.399(4)
C16 C17 1.385(4)
C16 H16 0.9500
C17 C18 1.392(4)
C17 H17 0.9500
C18 C19 1.388(4)
C18 H18 0.9500
C19 C20 1.406(4)
C19 H19 0.9500
C21 C22 1.519(4)
C21 C40 1.546(4)
C21 H21 1.0000
C22 C23 1.390(4)
C22 C27 1.403(4)
C23 C24 1.391(4)
C23 H23 0.9500
C24 C25 1.385(5)
C24 H24 0.9500
C25 C26 1.384(4)
C25 H25 0.9500
C26 C27 1.383(4)
C26 H26 0.9500
C28 C29 1.522(4)
C28 H28A 0.9900
C28 H28B 0.9900
C29 C30 1.379(4)
C29 C33 1.381(4)
C30 H30 0.9500
C31 C32 1.366(5)
C31 H31 0.9500
C32 C33 1.382(4)
C32 H32 0.9500
C33 H33 0.9500
C34 C35 1.500(4)
C34 H34A 0.9900
C34 H34B 0.9900
C35 C36 1.383(4)
C35 C39 1.393(4)
C36 H36 0.9500
C37 C38 1.377(4)
C37 H37 0.9500
C38 C39 1.379(4)
C38 H38 0.9500
C39 H39 0.9500
C40 C41 1.516(4)
C40 H40A 0.9900
C40 H40B 0.9900
C41 C45 1.379(5)
C41 C42 1.386(4)
C42 H42 0.9500
C43 C44 1.375(5)
C43 H43 0.9500
C44 C45 1.384(5)
C44 H44 0.9500
C45 H45 0.9500
C46 C51 1.356(6)
C46 C52 1.402(6)
C46 C47 1.474(6)
C47 C48 1.372(7)
C47 H47 0.9500
C48 C49 1.375(7)
C48 H48 0.9500
C49 C50 1.370(7)
C49 H49 0.9500
C50 C51 1.358(6)
C50 H50 0.9500
C51 H51 0.9500
C52 H52A 0.9800
C52 H52B 0.9800
C52 H52C 0.9800

loop_
_geom_torsion_atom_site_label_1
_geom_torsion_atom_site_label_2
_geom_torsion_atom_site_label_3
_geom_torsion_atom_site_label_4
_geom_torsion
C6 C1 C2 C3 0.7(4)
C20 C1 C2 C3 -174.2(2)
C6 C1 C2 C14 178.5(2)
C20 C1 C2 C14 3.6(3)
C1 C2 C3 C4 -0.5(4)
C14 C2 C3 C4 -177.8(3)
C1 C2 C3 C27 173.8(3)
C14 C2 C3 C27 -3.5(5)
C2 C3 C4 C5 1.4(4)
C27 C3 C4 C5 -174.1(3)
C2 C3 C4 C21 -179.4(3)
C27 C3 C4 C21 5.1(3)
C3 C4 C5 C6 -2.6(4)
C21 C4 C5 C6 178.4(3)
C3 C4 C5 C13 174.0(3)
C21 C4 C5 C13 -5.0(5)
C2 C1 C6 C5 -1.8(4)
C20 C1 C6 C5 171.7(3)
C2 C1 C6 C7 176.2(3)
C20 C1 C6 C7 -10.3(5)
C4 C5 C6 C1 2.8(4)
C13 C5 C6 C1 -174.5(2)
C4 C5 C6 C7 -175.6(3)
C13 C5 C6 C7 7.2(3)
C1 C6 C7 C8 172.0(3)
C5 C6 C7 C8 -9.9(3)
C1 C6 C7 C28 -72.2(4)
C5 C6 C7 C28 105.9(3)
C6 C7 C8 C9 -174.8(3)
C28 C7 C8 C9 67.7(4)
C6 C7 C8 C13 9.2(3)
C28 C7 C8 C13 -108.3(3)
C13 C8 C9 C10 -0.1(4)
C7 C8 C9 C10 -175.8(3)
C8 C9 C10 C11 0.0(5)
C9 C10 C11 C12 0.3(5)
C10 C11 C12 C13 -0.4(5)
C11 C12 C13 C8 0.3(4)
C11 C12 C13 C5 -177.3(3)
C9 C8 C13 C12 0.0(4)
C7 C8 C13 C12 176.4(3)
C9 C8 C13 C5 178.1(3)
C7 C8 C13 C5 -5.4(3)
C4 C5 C13 C12 -0.1(5)
C6 C5 C13 C12 176.7(3)
C4 C5 C13 C8 -177.9(3)
C6 C5 C13 C8 -1.1(3)
C3 C2 C14 C15 170.8(3)
C1 C2 C14 C15 -6.8(3)
C3 C2 C14 C34 -70.0(4)
C1 C2 C14 C34 112.5(3)
C2 C14 C15 C16 -173.2(3)
C34 C14 C15 C16 64.5(4)
C2 C14 C15 C20 7.8(3)
C34 C14 C15 C20 -114.6(3)
C20 C15 C16 C17 0.5(4)
C14 C15 C16 C17 -178.5(3)
C15 C16 C17 C18 0.6(5)
C16 C17 C18 C19 -0.6(5)
C17 C18 C19 C20 -0.5(5)
C16 C15 C20 C19 -1.6(4)
C14 C15 C20 C19 177.5(3)
C16 C15 C20 C1 174.8(3)
C14 C15 C20 C1 -6.0(3)
C18 C19 C20 C15 1.6(4)
C18 C19 C20 C1 -173.9(3)
C6 C1 C20 C15 -172.7(3)
C2 C1 C20 C15 1.4(3)
C6 C1 C20 C19 3.2(5)
C2 C1 C20 C19 177.3(3)
C5 C4 C21 C22 172.5(3)
C3 C4 C21 C22 -6.6(3)
C5 C4 C21 C40 -67.7(4)
C3 C4 C21 C40 113.3(3)
C4 C21 C22 C23 -174.9(3)
C40 C21 C22 C23 64.7(4)
C4 C21 C22 C27 5.8(3)
C40 C21 C22 C27 -114.7(3)
C27 C22 C23 C24 1.6(5)
C21 C22 C23 C24 -177.7(3)
C22 C23 C24 C25 -1.9(5)
C23 C24 C25 C26 0.8(5)
C24 C25 C26 C27 0.7(5)
C25 C26 C27 C22 -1.0(5)
C25 C26 C27 C3 -178.0(3)
C23 C22 C27 C26 -0.1(4)
C21 C22 C27 C26 179.3(3)
C23 C22 C27 C3 177.5(3)
C21 C22 C27 C3 -3.1(3)
C2 C3 C27 C26 1.2(5)
C4 C3 C27 C26 176.0(3)
C2 C3 C27 C22 -176.1(3)
C4 C3 C27 C22 -1.2(3)
C6 C7 C28 C29 -56.9(3)
C8 C7 C28 C29 54.8(3)
C7 C28 C29 C30 -94.2(3)
C7 C28 C29 C33 81.9(4)
C31 N1 C30 C29 0.2(6)
C33 C29 C30 N1 -2.0(5)
C28 C29 C30 N1 174.2(3)
C30 N1 C31 C32 1.5(6)
N1 C31 C32 C33 -1.4(6)
C30 C29 C33 C32 2.0(5)
C28 C29 C33 C32 -174.2(3)
C31 C32 C33 C29 -0.5(5)
C15 C14 C34 C35 61.0(3)
C2 C14 C34 C35 -53.4(4)
C14 C34 C35 C36 101.7(3)
C14 C34 C35 C39 -80.7(4)
C37 N2 C36 C35 2.0(5)
C39 C35 C36 N2 -1.0(5)
C34 C35 C36 N2 176.8(3)
C36 N2 C37 C38 -0.8(5)
N2 C37 C38 C39 -1.3(5)
C37 C38 C39 C35 2.3(5)
C36 C35 C39 C38 -1.2(5)
C34 C35 C39 C38 -178.9(3)
C22 C21 C40 C41 -70.3(3)
C4 C21 C40 C41 176.0(2)
C21 C40 C41 C45 -68.2(4)
C21 C40 C41 C42 109.9(4)
C43 N3 C42 C41 -1.0(6)
C45 C41 C42 N3 2.1(6)
C40 C41 C42 N3 -176.1(3)
C42 N3 C43 C44 -0.1(6)
N3 C43 C44 C45 0.0(6)
C42 C41 C45 C44 -2.1(5)
C40 C41 C45 C44 176.0(3)
C43 C44 C45 C41 1.2(5)
C51 C46 C47 C48 -3.5(7)
C52 C46 C47 C48 178.5(5)
C46 C47 C48 C49 1.4(8)
C47 C48 C49 C50 1.6(8)
C48 C49 C50 C51 -2.5(7)
C52 C46 C51 C50 -179.3(5)
C47 C46 C51 C50 2.9(7)
C49 C50 C51 C46 0.2(7)
